data_4132358
loop_
_publ_author_name
'di Gregorio, Maria Chiara'
'Ranjan, Priyadarshi'
'Houben, Lothar'
'Shimon, Linda J. W.'
'Rechav, Katya'
'Lahav, Michal'
'van der Boom, Milko E.'

_publ_section_title
;
 Metal-Coordination-Induced Fusion Creates Hollow Crystalline Molecular
 Superstructures.
;
_journal_issue 29
_journal_name_full 'Journal of the American Chemical Society'
_journal_page_first 9132
_journal_page_last 9139
_journal_paper_doi 10.1021/jacs.8b03055
_journal_volume 140
_journal_year 2018
_chemical_formula_moiety 'C62 H44 N4'
_chemical_formula_sum 'C62 H44 N4'
_chemical_formula_weight 845.01
_space_group_crystal_system tetragonal
_space_group_IT_number 88
_space_group_name_Hall '-I 4ad'
_space_group_name_H-M_alt 'I 41/a :2'
_atom_sites_solution_hydrogens mixed
_audit_creation_method SHELXL-2013
_cell_angle_alpha 90
_cell_angle_beta 90
_cell_angle_gamma 90
_cell_formula_units_Z 4
_cell_length_a 26.6512(14)
_cell_length_b 26.6512(14)
_cell_length_c 7.0521(5)
_cell_measurement_reflns_used 1585
_cell_measurement_temperature 100(2)
_cell_measurement_theta_max 27.5
_cell_measurement_theta_min 2.2
_cell_volume 5009.0(5)
_computing_cell_refinement 'Rigaku CrystalClear d*trek'
_computing_data_collection 'Rigaku CrystalClear d*trek'
_computing_data_reduction 'Rigaku CrystalClear d*trek'
_computing_structure_refinement 'SHELXL-2013 (Sheldrick, 2013)'
_computing_structure_solution 'SHELXT-2013 (Sheldrick, 2013)'
_diffrn_ambient_temperature 100(2)
_diffrn_measured_fraction_theta_full 0.996
_diffrn_measured_fraction_theta_max 0.997
_diffrn_measurement_device_type 'Rigaku XtaLAB'
_diffrn_measurement_method 'omega scans'
_diffrn_radiation_type MoK\a
_diffrn_radiation_wavelength 0.71073
_diffrn_reflns_av_R_equivalents 0.1525
_diffrn_reflns_av_unetI/netI 0.0402
_diffrn_reflns_Laue_measured_fraction_full 0.996
_diffrn_reflns_Laue_measured_fraction_max 0.997
_diffrn_reflns_limit_h_max 32
_diffrn_reflns_limit_h_min -32
_diffrn_reflns_limit_k_max 32
_diffrn_reflns_limit_k_min -32
_diffrn_reflns_limit_l_max 8
_diffrn_reflns_limit_l_min -8
_diffrn_reflns_number 34404
_diffrn_reflns_point_group_measured_fraction_full 0.996
_diffrn_reflns_point_group_measured_fraction_max 0.997
_diffrn_reflns_theta_full 25.242
_diffrn_reflns_theta_max 25.343
_diffrn_reflns_theta_min 2.988
_diffrn_source 'micro-focus sealed-tube'
_exptl_absorpt_coefficient_mu 0.065
_exptl_absorpt_correction_T_max 0.998
_exptl_absorpt_correction_T_min 0.997
_exptl_absorpt_correction_type multi-scan
_exptl_absorpt_process_details 'Rigaku CrystalClear d*trek'
_exptl_crystal_colour yellow
_exptl_crystal_density_diffrn 1.121
_exptl_crystal_description needle
_exptl_crystal_F_000 1776
_exptl_crystal_size_max 0.400
_exptl_crystal_size_mid 0.044
_exptl_crystal_size_min 0.038
_platon_squeeze_details
;
;
_refine_diff_density_max 0.178
_refine_diff_density_min -0.146
_refine_diff_density_rms 0.040
_refine_ls_extinction_method none
_refine_ls_goodness_of_fit_ref 1.125
_refine_ls_hydrogen_treatment mixed
_refine_ls_matrix_type full
_refine_ls_number_parameters 162
_refine_ls_number_reflns 2284
_refine_ls_number_restraints 0
_refine_ls_restrained_S_all 1.125
_refine_ls_R_factor_all 0.0984
_refine_ls_R_factor_gt 0.0691
_refine_ls_shift/su_max 0.000
_refine_ls_shift/su_mean 0.000
_refine_ls_structure_factor_coef Fsqd
_refine_ls_weighting_details 'w=1/[\s^2^(Fo^2^)+(0.1008P)^2^] where P=(Fo^2^+2Fc^2^)/3'
_refine_ls_weighting_scheme calc
_refine_ls_wR_factor_gt 0.1680
_refine_ls_wR_factor_ref 0.1869
_reflns_Friedel_coverage 0.000
_reflns_number_gt 1695
_reflns_number_total 2284
_reflns_threshold_expression 'I > 2\s(I)'
_cod_data_source_file ja8b03055_si_002.cif
_cod_data_source_block TPEPA
_cod_original_cell_volume 5009.0(6)
_cod_original_sg_symbol_H-M 'I 41/a'
_cod_database_code 4132358
_shelx_space_group_comment
;
The symmetry employed for this shelxl refinement is uniquely defined
by the following loop, which should always be used as a source of
symmetry information in preference to the above space-group names.
They are only intended as comments.
;
_shelx_estimated_absorpt_t_min 0.974
_shelx_estimated_absorpt_t_max 0.998
_shelxl_version_number 2013-4

loop_
_space_group_symop_operation_xyz
'x, y, z'
'-x+1/2, -y, z+1/2'
'-y+3/4, x+1/4, z+1/4'
'y+3/4, -x+3/4, z+3/4'
'x+1/2, y+1/2, z+1/2'
'-x+1, -y+1/2, z+1'
'-y+5/4, x+3/4, z+3/4'
'y+5/4, -x+5/4, z+5/4'
'-x, -y, -z'
'x-1/2, y, -z-1/2'
'y-3/4, -x-1/4, -z-1/4'
'-y-3/4, x-3/4, -z-3/4'
'-x+1/2, -y+1/2, -z+1/2'
'x, y+1/2, -z'
'y-1/4, -x+1/4, -z+1/4'
'-y-1/4, x-1/4, -z-1/4'

loop_
_atom_site_label
_atom_site_type_symbol
_atom_site_fract_x
_atom_site_fract_y
_atom_site_fract_z
_atom_site_U_iso_or_equiv
_atom_site_adp_type
_atom_site_occupancy
_atom_site_site_symmetry_order
_atom_site_calc_flag
_atom_site_refinement_flags_posn
_atom_site_refinement_flags_adp
_atom_site_refinement_flags_occupancy
C1 C 0.53254(9) 0.80782(9) 1.1270(3) 0.0384(6) Uani 1 1 d . . .
H1 H 0.5259(8) 0.8389(9) 1.204(3) 0.033(6) Uiso 1 1 d . . .
H2 H 0.4731(8) 0.7428(8) 0.797(3) 0.034(6) Uiso 1 1 d . . .
H3 H 0.5634(8) 0.8167(8) 1.044(3) 0.031(6) Uiso 1 1 d . . .
C2 C 0.48724(9) 0.79589(9) 0.9982(3) 0.0385(6) Uani 1 1 d . . .
C3 C 0.5000 0.7500 0.8765(4) 0.0384(8) Uani 1 2 d S T P
C4 C 0.47607(9) 0.83935(9) 0.8640(3) 0.0383(6) Uani 1 1 d . . .
C5 C 0.51280(9) 0.85556(9) 0.7363(3) 0.0423(6) Uani 1 1 d . . .
H5 H 0.5449 0.8421 0.7441 0.051 Uiso 1 1 calc R U .
C6 C 0.50262(10) 0.89100(10) 0.5993(3) 0.0449(6) Uani 1 1 d . . .
H6 H 0.5278 0.9008 0.5160 0.054 Uiso 1 1 calc R U .
C7 C 0.45535(10) 0.91217(9) 0.5841(3) 0.0444(6) Uani 1 1 d . . .
C8 C 0.41892(10) 0.89767(9) 0.7145(3) 0.0462(6) Uani 1 1 d . . .
H8 H 0.3872 0.9122 0.7096 0.055 Uiso 1 1 calc R U .
C9 C 0.42928(9) 0.86190(9) 0.8514(3) 0.0415(6) Uani 1 1 d . . .
H9 H 0.4043 0.8528 0.9368 0.050 Uiso 1 1 calc R U .
C10 C 0.44391(10) 0.94748(10) 0.4368(4) 0.0488(6) Uani 1 1 d . . .
C11 C 0.43298(10) 0.97579(10) 0.3120(4) 0.0505(7) Uani 1 1 d . . .
C12 C 0.41987(11) 1.00871(10) 0.1585(4) 0.0526(7) Uani 1 1 d . . .
C13 C 0.43810(13) 0.99991(11) -0.0230(4) 0.0628(8) Uani 1 1 d . . .
H13 H 0.4588 0.9725 -0.0470 0.075 Uiso 1 1 calc R U .
C14 C 0.42507(16) 1.03227(12) -0.1668(5) 0.0778(11) Uani 1 1 d . . .
H14 H 0.4377 1.0259 -0.2874 0.093 Uiso 1 1 calc R U .
N1 N 0.39585(13) 1.07185(11) -0.1447(4) 0.0818(10) Uani 1 1 d . . .
C15 C 0.37848(16) 1.08003(13) 0.0306(5) 0.0823(11) Uani 1 1 d . . .
H15 H 0.3579 1.1077 0.0507 0.099 Uiso 1 1 calc R U .
C16 C 0.38949(13) 1.04952(12) 0.1831(5) 0.0675(9) Uani 1 1 d . . .
H16 H 0.3763 1.0567 0.3022 0.081 Uiso 1 1 calc R U .

loop_
_atom_site_aniso_label
_atom_site_aniso_U_11
_atom_site_aniso_U_22
_atom_site_aniso_U_33
_atom_site_aniso_U_23
_atom_site_aniso_U_13
_atom_site_aniso_U_12
C1 0.0437(13) 0.0418(13) 0.0298(11) -0.0018(10) 0.0005(10) 0.0002(11)
C2 0.0396(13) 0.0442(13) 0.0316(12) 0.0030(9) -0.0011(9) 0.0019(10)
C3 0.0413(19) 0.047(2) 0.0270(16) 0.000 0.000 0.0013(15)
C4 0.0466(14) 0.0409(13) 0.0275(11) -0.0017(9) -0.0009(9) 0.0001(10)
C5 0.0458(14) 0.0448(14) 0.0364(12) 0.0028(10) 0.0018(10) 0.0025(10)
C6 0.0546(15) 0.0476(14) 0.0324(12) 0.0032(10) 0.0029(10) -0.0035(12)
C7 0.0571(16) 0.0414(14) 0.0346(12) 0.0020(10) -0.0043(11) -0.0006(11)
C8 0.0499(15) 0.0455(14) 0.0433(13) 0.0009(11) -0.0052(11) 0.0037(11)
C9 0.0441(14) 0.0441(13) 0.0364(12) 0.0016(10) 0.0006(10) -0.0031(10)
C10 0.0539(16) 0.0484(15) 0.0441(14) 0.0013(12) -0.0034(12) -0.0007(12)
C11 0.0577(16) 0.0475(15) 0.0462(15) 0.0056(12) -0.0045(12) -0.0032(12)
C12 0.0640(18) 0.0445(15) 0.0494(15) 0.0049(12) -0.0095(12) -0.0026(13)
C13 0.092(2) 0.0484(16) 0.0480(16) 0.0051(12) -0.0064(15) -0.0002(15)
C14 0.130(3) 0.0536(19) 0.0500(17) 0.0088(14) -0.0120(18) -0.0032(19)
N1 0.126(3) 0.0530(16) 0.0661(18) 0.0127(13) -0.0271(17) 0.0004(16)
C15 0.115(3) 0.054(2) 0.077(2) 0.0058(16) -0.022(2) 0.0173(18)
C16 0.081(2) 0.0586(18) 0.0632(18) 0.0053(14) -0.0073(16) 0.0086(15)

loop_
_atom_type_symbol
_atom_type_description
_atom_type_scat_dispersion_real
_atom_type_scat_dispersion_imag
_atom_type_scat_source
C C 0.0033 0.0016 'International Tables Vol C Tables 4.2.6.8 and 6.1.1.4'
H H 0.0000 0.0000 'International Tables Vol C Tables 4.2.6.8 and 6.1.1.4'
N N 0.0061 0.0033 'International Tables Vol C Tables 4.2.6.8 and 6.1.1.4'

loop_
_geom_angle_atom_site_label_1
_geom_angle_atom_site_label_2
_geom_angle_atom_site_label_3
_geom_angle
_geom_angle_site_symmetry_1
_geom_angle_site_symmetry_3
C2 C1 C2 111.0(2) 15_567 .
C2 C1 H1 112.2(13) 15_567 .
C2 C1 H1 110.4(13) . .
C2 C1 H3 108.6(12) 15_567 .
C2 C1 H3 109.7(12) . .
H1 C1 H3 104.8(18) . .
C4 C2 C1 112.34(19) . 12_768
C4 C2 C3 107.58(18) . .
C1 C2 C3 108.10(18) 12_768 .
C4 C2 C1 111.17(19) . .
C1 C2 C1 108.84(15) 12_768 .
C3 C2 C1 108.69(17) . .
C2 C3 C2 111.9(2) 6_564 .
C2 C3 H2 110.1(14) 6_564 .
C2 C3 H2 109.4(14) . .
C9 C4 C5 117.0(2) . .
C9 C4 C2 123.0(2) . .
C5 C4 C2 119.8(2) . .
C6 C5 C4 121.7(2) . .
C6 C5 H5 119.2 . .
C4 C5 H5 119.2 . .
C5 C6 C7 120.8(2) . .
C5 C6 H6 119.6 . .
C7 C6 H6 119.6 . .
C6 C7 C8 118.1(2) . .
C6 C7 C10 121.1(2) . .
C8 C7 C10 120.8(2) . .
C9 C8 C7 120.8(2) . .
C9 C8 H8 119.6 . .
C7 C8 H8 119.6 . .
C8 C9 C4 121.5(2) . .
C8 C9 H9 119.3 . .
C4 C9 H9 119.3 . .
C11 C10 C7 177.6(3) . .
C10 C11 C12 178.5(3) . .
C16 C12 C13 117.3(3) . .
C16 C12 C11 122.3(3) . .
C13 C12 C11 120.4(3) . .
C14 C13 C12 119.0(3) . .
C14 C13 H13 120.5 . .
C12 C13 H13 120.5 . .
N1 C14 C13 124.2(3) . .
N1 C14 H14 117.9 . .
C13 C14 H14 117.9 . .
C14 N1 C15 116.3(3) . .
N1 C15 C16 123.4(3) . .
N1 C15 H15 118.3 . .
C16 C15 H15 118.3 . .
C12 C16 C15 119.7(3) . .
C12 C16 H16 120.1 . .
C15 C16 H16 120.1 . .

loop_
_geom_bond_atom_site_label_1
_geom_bond_atom_site_label_2
_geom_bond_distance
_geom_bond_site_symmetry_2
C1 C2 1.531(3) 15_567
C1 C2 1.544(3) .
C1 H1 1.00(2) .
C1 H3 1.04(2) .
C2 C4 1.525(3) .
C2 C1 1.531(3) 12_768
C2 C3 1.532(3) .
C3 C2 1.532(3) 6_564
C3 H2 0.93(2) .
C4 C9 1.387(3) .
C4 C5 1.398(3) .
C5 C6 1.378(3) .
C5 H5 0.9300 .
C6 C7 1.384(4) .
C6 H6 0.9300 .
C7 C8 1.392(4) .
C7 C10 1.434(4) .
C8 C9 1.385(3) .
C8 H8 0.9300 .
C9 H9 0.9300 .
C10 C11 1.196(4) .
C11 C12 1.436(4) .
C12 C16 1.367(4) .
C12 C13 1.389(4) .
C13 C14 1.376(4) .
C13 H13 0.9300 .
C14 N1 1.320(5) .
C14 H14 0.9300 .
N1 C15 1.338(5) .
C15 C16 1.380(5) .
C15 H15 0.9300 .
C16 H16 0.9300 .

loop_
_geom_torsion_atom_site_label_1
_geom_torsion_atom_site_label_2
_geom_torsion_atom_site_label_3
_geom_torsion_atom_site_label_4
_geom_torsion
_geom_torsion_site_symmetry_1
_geom_torsion_site_symmetry_4
C2 C1 C2 C4 -176.1(2) 15_567 .
C2 C1 C2 C1 59.67(18) 15_567 12_768
C2 C1 C2 C3 -57.8(2) 15_567 .
C4 C2 C3 C2 179.1(2) . 6_564
C1 C2 C3 C2 -59.39(14) 12_768 6_564
C1 C2 C3 C2 58.59(13) . 6_564
C1 C2 C4 C9 -3.3(3) 12_768 .
C3 C2 C4 C9 115.6(2) . .
C1 C2 C4 C9 -125.5(2) . .
C1 C2 C4 C5 -178.3(2) 12_768 .
C3 C2 C4 C5 -59.5(2) . .
C1 C2 C4 C5 59.4(3) . .
C9 C4 C5 C6 -2.3(3) . .
C2 C4 C5 C6 173.0(2) . .
C4 C5 C6 C7 0.4(4) . .
C5 C6 C7 C8 1.8(4) . .
C5 C6 C7 C10 -177.3(2) . .
C6 C7 C8 C9 -2.1(4) . .
C10 C7 C8 C9 177.0(2) . .
C7 C8 C9 C4 0.1(4) . .
C5 C4 C9 C8 2.1(3) . .
C2 C4 C9 C8 -173.1(2) . .
C16 C12 C13 C14 0.2(5) . .
C11 C12 C13 C14 -179.7(3) . .
C12 C13 C14 N1 -0.1(5) . .
C13 C14 N1 C15 0.1(6) . .
C14 N1 C15 C16 -0.3(6) . .
C13 C12 C16 C15 -0.4(5) . .
C11 C12 C16 C15 179.5(3) . .
N1 C15 C16 C12 0.4(6) . .

loop_
_platon_squeeze_void_nr
_platon_squeeze_void_average_x
_platon_squeeze_void_average_y
_platon_squeeze_void_average_z
_platon_squeeze_void_volume
_platon_squeeze_void_count_electrons
_platon_squeeze_void_content
1 0.250 -0.000 0.081 214 35 ' '
2 0.250 0.500 0.911 214 35 ' '
3 0.750 -0.000 0.411 214 35 ' '
4 0.750 0.500 0.581 214 35 ' '
